data_2004642
loop_
_publ_author_name
'Sheng, T.'
'Wu, X.'
'Huang, Q.'
'Wang, Q.'

_publ_section_title
(2-Thioxo-1,3-dithiole-4,5-dithiolato)(<i>N</i>,<i>N</i>,<i>N</i>',<i>N</i>'-tetramethylethylenediamine)nickel(II)
_journal_issue 3
_journal_name_full 'Acta Crystallographica Section C'
_journal_page_first 539
_journal_page_last 541
_journal_paper_doi 10.1107/S0108270195009826
_journal_volume 52
_journal_year 1996
_chemical_formula_iupac '[Ni (C3 S5)(C6 H16 N2)]'
_chemical_formula_sum 'C9 H16 N2 Ni S5'
_chemical_formula_weight 371.23
_space_group_IT_number 14
_symmetry_cell_setting monoclinic
_symmetry_space_group_name_Hall '-P 2yn'
_symmetry_space_group_name_H-M 'P 1 21/n 1'
_atom_type_scat_source 'Cromer & Waber (1974)'
_cell_angle_alpha 90
_cell_angle_beta 98.14(7)
_cell_angle_gamma 90
_cell_formula_units_Z 4
_cell_length_a 9.334(8)
_cell_length_b 11.112(5)
_cell_length_c 14.526(9)
_cell_measurement_reflns_used 20
_cell_measurement_temperature 298
_cell_measurement_theta_max 22.5
_cell_measurement_theta_min 10
_cell_volume 1491.4(17)
_computing_cell_refinement CONTROL
_computing_data_collection 'CONTROL (Molecular Structure Corporation, 1988)'
_computing_data_reduction 'MolEN (Fair, 1990)'
_computing_molecular_graphics 'ORTEPII (Johnson, 1976)'
_computing_publication_material MolEN
_computing_structure_refinement MolEN
_computing_structure_solution MolEN
_diffrn_measurement_device 'Rigaku AFC-5R'
_diffrn_measurement_method \w/2\q
_diffrn_radiation_type MoK\a
_diffrn_radiation_wavelength 0.71069
_diffrn_reflns_av_R_equivalents 0.041
_diffrn_reflns_limit_h_max 11
_diffrn_reflns_limit_h_min 0
_diffrn_reflns_limit_k_max 13
_diffrn_reflns_limit_k_min 0
_diffrn_reflns_limit_l_max 17
_diffrn_reflns_limit_l_min -17
_diffrn_reflns_number 2963
_diffrn_reflns_theta_max 25
_diffrn_standards_decay_% none
_diffrn_standards_interval_count 250
_diffrn_standards_number 3
_exptl_absorpt_coefficient_mu 1.96
_exptl_absorpt_correction_T_max 1.00
_exptl_absorpt_correction_T_min 0.5588
_exptl_absorpt_correction_type 'refined from \DF (Walker & Stuart, 1983)'
_exptl_crystal_colour black
_exptl_crystal_density_diffrn 1.653
_exptl_crystal_description prism
_exptl_crystal_size_max 0.5
_exptl_crystal_size_mid 0.2
_exptl_crystal_size_min 0.2
_refine_diff_density_max 0.65
_refine_diff_density_min -0.47
_refine_ls_extinction_method none
_refine_ls_goodness_of_fit_obs 1.14
_refine_ls_hydrogen_treatment noref
_refine_ls_number_parameters 154
_refine_ls_number_reflns 1356
_refine_ls_R_factor_obs 0.054
_refine_ls_shift/esd_max 0.00
_refine_ls_structure_factor_coef F
_refine_ls_weighting_details 'w = 1/[\s^2^(F~o~)^2^ + (0.020F~o~)^2^ + 1]'
_refine_ls_weighting_scheme calc
_refine_ls_wR_factor_obs 0.063
_reflns_number_observed 1356
_reflns_number_total 2780
_reflns_observed_criterion I>3\s(I)
_cod_data_source_file mu1191.cif
_cod_data_source_block mu1191a
_cod_depositor_comments
;
The following automatic conversions were performed:

'_refine_ls_weighting_scheme' value 'w = 1/[\s^2^(F~o~)^2^ +
(0.020F~o~)^2^ + 1]' was changed to 'calc'. New tag
'_refine_ls_weighting_details' was created. The value of the new tag
was set to 'w = 1/[\s^2^(F~o~)^2^ + (0.020F~o~)^2^ + 1]'.

Automatic conversion script
Id: cif_fix_values 3143 2015-03-26 13:38:13Z robertas 
;
_cod_original_cell_volume 1491(2)
_cod_original_sg_symbol_H-M 'P 21/n'
_cod_database_code 2004642

loop_
_symmetry_equiv_pos_as_xyz
x,y,z
1/2+x,1/2-y,1/2+z
-x,-y,-z
1/2-x,1/2+y,1/2-z

loop_
_atom_site_label
_atom_site_fract_x
_atom_site_fract_y
_atom_site_fract_z
_atom_site_B_iso_or_equiv
Ni 0.4415(1) 0.1819(1) 0.17681(9) 1.64(2)
S1 0.5289(3) 0.0034(3) 0.1637(2) 2.20(6)
S2 0.2521(3) 0.1431(3) 0.0758(2) 2.70(6)
S3 0.4023(3) -0.2185(3) 0.0583(2) 2.92(7)
S4 0.1507(3) -0.0899(3) -0.0253(2) 2.40(6)
S5 0.1749(3) -0.3507(3) -0.0685(2) 3.74(7)
N1 0.5902(9) 0.2173(8) 0.2863(6) 2.1(2)
N2 0.3787(9) 0.3543(8) 0.1834(6) 2.5(2)
C1 0.394(1) -0.0667(9) 0.0876(7) 1.8(2)
C2 0.279(1) -0.0060(9) 0.0492(7) 1.9(2)
C3 0.240(1) -0.227(1) -0.0146(7) 2.4(2)
C4 0.533(1) 0.169(1) 0.3676(8) 3.9(3)
C5 0.741(1) 0.168(1) 0.2893(8) 3.5(3)
C6 0.604(1) 0.349(1) 0.2906(8) 3.2(3)
C7 0.459(1) 0.406(1) 0.2710(9) 3.8(3)
C8 0.426(1) 0.416(1) 0.1037(9) 3.6(3)
C9 0.223(1) 0.379(1) 0.185(1) 4.3(3)
H1 0.436 0.200 0.369 5.1
H2 0.529 0.084 0.367 5.1
H3 0.590 0.196 0.425 5.1
H4 0.782 0.197 0.237 4.5
H5 0.800 0.194 0.345 4.5
H6 0.738 0.083 0.288 4.5
H7 0.664 0.377 0.246 4.2
H8 0.654 0.373 0.351 4.2
H9 0.405 0.388 0.323 5.2
H10 0.465 0.492 0.268 5.2
H11 0.526 0.402 0.100 4.6
H12 0.371 0.387 0.045 4.6
H13 0.410 0.501 0.106 4.6
H14 0.189 0.339 0.236 5.7
H15 0.204 0.463 0.189 5.7
H16 0.165 0.349 0.128 5.7

loop_
_geom_angle_atom_site_label_1
_geom_angle_atom_site_label_2
_geom_angle_atom_site_label_3
_geom_angle
_geom_angle_publ_flag
S1 Ni S2 92.3(2) yes
S1 Ni N1 91.3(3) yes
S1 Ni N2 173.9(3) yes
S2 Ni N1 169.6(3) yes
S2 Ni N2 90.4(2) yes
N1 Ni N2 87.1(3) yes
Ni S1 C1 102.6(3) yes
Ni S2 C2 102.1(3) yes
C1 S3 C3 97.9(6) yes
C2 S4 C3 97.6(5) yes
Ni N1 C4 106.2(6) yes
Ni N1 C5 119.6(7) yes
Ni N1 C6 106.1(6) yes
C4 N1 C5 106.9(8) yes
C4 N1 C6 111.6(9) yes
C5 N1 C6 106.5(8) yes
Ni N2 C7 107.1(6) yes
Ni N2 C8 106.7(7) yes
Ni N2 C9 117.9(7) yes
C7 N2 C8 108.8(9) yes
C7 N2 C9 107.0(10) yes
C8 N2 C9 109.2(9) yes
S1 C1 S3 122.4(5) yes
S1 C1 C2 120.8(8) yes
S3 C1 C2 116.9(7) yes
S2 C2 S4 122.3(6) yes
S2 C2 C1 122.1(8) yes
S4 C2 C1 115.4(8) yes
S3 C3 S4 112.1(7) yes
S3 C3 S5 124.8(7) yes
S4 C3 S5 123.2(6) yes
N1 C6 C7 111.0(10) yes
N2 C7 C6 109.0(10) yes

loop_
_geom_bond_atom_site_label_1
_geom_bond_atom_site_label_2
_geom_bond_distance
_geom_bond_publ_flag
Ni S1 2.163(4) yes
Ni S2 2.175(3) yes
Ni N1 1.997(8) yes
Ni N2 2.009(9) yes
S1 C1 1.740(10) yes
S2 C2 1.73(2) yes
S3 C1 1.74(2) yes
S3 C3 1.720(10) yes
S4 C2 1.760(10) yes
S4 C3 1.740(10) yes
S5 C3 1.650(10) yes
N1 C4 1.46(2) yes
N1 C5 1.510(10) yes
N1 C6 1.470(10) yes
N2 C7 1.500(10) yes
N2 C8 1.47(2) yes
N2 C9 1.490(10) yes
C1 C2 1.330(10) yes
C6 C7 1.49(2) yes
